data_1573619
_journal_paper_doi 10.1039/D4DT02930E
_chemical_formula_moiety 'C61 H38 Cl3 N8 O6 Zn'
_chemical_formula_sum 'C61 H38 Cl3 N8 O6 Zn'
_chemical_formula_weight 1150.71
_chemical_properties_physical Heat-sensitive,Light-sensitive
_space_group_crystal_system triclinic
_space_group_IT_number 2
_space_group_name_Hall '-P 1'
_space_group_name_H-M_alt 'P -1'
_atom_sites_solution_hydrogens geom
_audit_creation_method SHELXL-2014/7
_audit_update_record
;
2024-10-18 deposited with the CCDC.	2025-01-08 downloaded from the CCDC.
;
_cell_angle_alpha 64.511(15)
_cell_angle_beta 81.957(16)
_cell_angle_gamma 85.757(16)
_cell_formula_units_Z 2
_cell_length_a 9.431(3)
_cell_length_b 16.704(6)
_cell_length_c 19.162(7)
_cell_measurement_reflns_used 5381
_cell_measurement_temperature 296(2)
_cell_measurement_theta_max 22.52
_cell_measurement_theta_min 2.35
_cell_volume 2697.8(17)
_computing_cell_refinement 'Bruker SAINT'
_computing_data_collection 'Bruker APEX2'
_computing_data_reduction 'Bruker SAINT'
_computing_molecular_graphics 'Bruker SHELXTL'
_computing_publication_material 'Bruker SHELXTL'
_computing_structure_refinement 'SHELXL-2014/7 (Sheldrick, 2014)'
_computing_structure_solution 'SHELXS-97 (Sheldrick 2008)'
_diffrn_ambient_temperature 296(2)
_diffrn_measured_fraction_theta_full 0.976
_diffrn_measured_fraction_theta_max 0.976
_diffrn_measurement_device_type 'Bruker APEX-II CCD'
_diffrn_measurement_method '\f and \w scans'
_diffrn_radiation_type MoK\a
_diffrn_radiation_wavelength 0.71073
_diffrn_reflns_av_R_equivalents 0.0818
_diffrn_reflns_av_unetI/netI 0.0963
_diffrn_reflns_Laue_measured_fraction_full 0.976
_diffrn_reflns_Laue_measured_fraction_max 0.976
_diffrn_reflns_limit_h_max 10
_diffrn_reflns_limit_h_min -11
_diffrn_reflns_limit_k_max 19
_diffrn_reflns_limit_k_min -19
_diffrn_reflns_limit_l_max 21
_diffrn_reflns_limit_l_min -22
_diffrn_reflns_number 34685
_diffrn_reflns_point_group_measured_fraction_full 0.976
_diffrn_reflns_point_group_measured_fraction_max 0.976
_diffrn_reflns_theta_full 25.000
_diffrn_reflns_theta_max 25.000
_diffrn_reflns_theta_min 2.143
_exptl_absorpt_coefficient_mu 0.665
_exptl_absorpt_correction_T_max 0.936
_exptl_absorpt_correction_T_min 0.851
_exptl_absorpt_correction_type multi-scan
_exptl_absorpt_process_details 'SADABS V2014/5(Bruker AXS.Inc)'
_exptl_crystal_colour green
_exptl_crystal_density_diffrn 1.417
_exptl_crystal_description Block
_exptl_crystal_F_000 1178
_exptl_crystal_recrystallization_method 'Re-crystallisation from solvent: Chloroform/Methanol'
_exptl_crystal_size_max 0.250
_exptl_crystal_size_mid 0.220
_exptl_crystal_size_min 0.100
_refine_diff_density_max 0.534
_refine_diff_density_min -0.858
_refine_diff_density_rms 0.083
_refine_ls_extinction_method none
_refine_ls_goodness_of_fit_ref 0.997
_refine_ls_hydrogen_treatment constr
_refine_ls_matrix_type full
_refine_ls_number_parameters 745
_refine_ls_number_reflns 9264
_refine_ls_number_restraints 0
_refine_ls_restrained_S_all 0.997
_refine_ls_R_factor_all 0.1120
_refine_ls_R_factor_gt 0.0543
_refine_ls_shift/su_max 0.003
_refine_ls_shift/su_mean 0.000
_refine_ls_structure_factor_coef Fsqd
_refine_ls_weighting_details 'w=1/[\s^2^(Fo^2^)+(0.0911P)^2^+0.6841P] where P=(Fo^2^+2Fc^2^)/3'
_refine_ls_weighting_scheme calc
_refine_ls_wR_factor_gt 0.1351
_refine_ls_wR_factor_ref 0.1782
_reflns_Friedel_coverage 0.000
_reflns_number_gt 5503
_reflns_number_total 9264
_reflns_threshold_expression 'I > 2\s(I)'
_cod_data_source_file d4dt02930e2.cif
_cod_data_source_block amir1
_cod_original_cell_volume 2697.7(16)
_cod_database_code 1573619
_shelx_shelxl_version_number 2014/7
_shelx_space_group_comment
; 
The symmetry employed for this shelxl refinement is uniquely defined 
by the following loop, which should always be used as a source of 
symmetry information in preference to the above space-group names. 
They are only intended as comments. 
;
_shelx_estimated_absorpt_t_min 0.851
_shelx_estimated_absorpt_t_max 0.936

loop_
_space_group_symop_operation_xyz
'x, y, z'
'-x, -y, -z'

loop_
_atom_site_label
_atom_site_type_symbol
_atom_site_fract_x
_atom_site_fract_y
_atom_site_fract_z
_atom_site_U_iso_or_equiv
_atom_site_adp_type
_atom_site_occupancy
_atom_site_site_symmetry_order
_atom_site_calc_flag
_atom_site_refinement_flags_posn
_atom_site_refinement_flags_adp
_atom_site_refinement_flags_occupancy
_atom_site_disorder_assembly
_atom_site_disorder_group
C1 C 0.8356(4) 0.8334(3) 0.9015(2) 0.0326(10) Uani 1 1 d . . . . .
C2 C 0.8052(4) 0.8934(3) 0.9397(2) 0.0342(10) Uani 1 1 d . . . . .
C3 C 0.8376(5) 0.8909(3) 1.0102(3) 0.0436(12) Uani 1 1 d . . . . .
H3 H 0.8873 0.8424 1.0434 0.052 Uiso 1 1 calc R U . . .
C4 C 0.7955(5) 0.9606(3) 1.0303(3) 0.0444(12) Uani 1 1 d . . . . .
C5 C 0.7172(5) 1.0334(3) 0.9810(3) 0.0443(12) Uani 1 1 d . . . . .
C6 C 0.6902(5) 1.0373(3) 0.9101(3) 0.0462(12) Uani 1 1 d . . . . .
H6 H 0.6406 1.0858 0.8768 0.055 Uiso 1 1 calc R U . . .
C7 C 0.7373(5) 0.9681(3) 0.8878(3) 0.0359(11) Uani 1 1 d . . . . .
C8 C 0.7238(4) 0.9519(3) 0.8195(2) 0.0313(10) Uani 1 1 d . . . . .
C9 C 0.6525(4) 1.0053(3) 0.7549(3) 0.0344(10) Uani 1 1 d . . . . .
C10 C 0.6116(5) 0.9788(3) 0.6998(2) 0.0337(10) Uani 1 1 d . . . . .
C11 C 0.5159(5) 1.0283(3) 0.6427(3) 0.0403(11) Uani 1 1 d . . . . .
H11 H 0.4791 1.0851 0.6318 0.048 Uiso 1 1 calc R U . . .
C12 C 0.4898(5) 0.9766(3) 0.6081(3) 0.0405(12) Uani 1 1 d . . . . .
H12 H 0.4289 0.9909 0.5700 0.049 Uiso 1 1 calc R U . . .
C13 C 0.5719(4) 0.8956(3) 0.6398(2) 0.0340(10) Uani 1 1 d . . . . .
C14 C 0.5845(4) 0.8259(3) 0.6163(2) 0.0341(10) Uani 1 1 d . . . . .
C15 C 0.4745(5) 0.8100(3) 0.5750(3) 0.0361(11) Uani 1 1 d . . . . .
C16 C 0.3315(5) 0.8374(3) 0.5847(3) 0.0409(11) Uani 1 1 d . . . . .
H16 H 0.3062 0.8667 0.6164 0.049 Uiso 1 1 calc R U . . .
C17 C 0.2269(5) 0.8214(3) 0.5479(3) 0.0521(14) Uani 1 1 d . . . . .
H17 H 0.1332 0.8409 0.5546 0.063 Uiso 1 1 calc R U . . .
C18 C 0.2615(5) 0.7765(3) 0.5011(3) 0.0515(14) Uani 1 1 d . . . . .
H18 H 0.1918 0.7678 0.4752 0.062 Uiso 1 1 calc R U . . .
C19 C 0.4004(5) 0.7447(3) 0.4929(3) 0.0454(12) Uani 1 1 d . . . . .
H19 H 0.4234 0.7137 0.4624 0.054 Uiso 1 1 calc R U . . .
C20 C 0.5060(5) 0.7597(3) 0.5309(3) 0.0369(11) Uani 1 1 d . . . . .
C21 C 0.6570(5) 0.7212(3) 0.5226(2) 0.0369(11) Uani 1 1 d . . . . .
C22 C 0.7379(5) 0.7097(3) 0.5907(2) 0.0343(10) Uani 1 1 d . . . . .
C23 C 0.8628(4) 0.6651(3) 0.6158(2) 0.0321(10) Uani 1 1 d . . . . .
C24 C 0.9447(5) 0.5894(3) 0.6032(3) 0.0373(11) Uani 1 1 d . . . . .
C25 C 1.0904(5) 0.5711(3) 0.6347(3) 0.0384(11) Uani 1 1 d . . . . .
C26 C 1.1949(5) 0.5238(3) 0.6082(3) 0.0457(12) Uani 1 1 d . . . . .
H26 H 1.1726 0.5010 0.5746 0.055 Uiso 1 1 calc R U . . .
C27 C 1.3296(5) 0.5102(3) 0.6305(3) 0.0525(13) Uani 1 1 d . . . . .
H27 H 1.3977 0.4774 0.6134 0.063 Uiso 1 1 calc R U . . .
C28 C 1.3628(5) 0.5466(3) 0.6797(3) 0.0516(14) Uani 1 1 d . . . . .
H28 H 1.4553 0.5403 0.6931 0.062 Uiso 1 1 calc R U . . .
C29 C 1.2606(5) 0.5918(3) 0.7085(3) 0.0422(12) Uani 1 1 d . . . . .
H29 H 1.2859 0.6153 0.7411 0.051 Uiso 1 1 calc R U . . .
C30 C 1.1191(4) 0.6031(3) 0.6898(3) 0.0363(11) Uani 1 1 d . . . . .
C31 C 1.0101(4) 0.6535(3) 0.7196(3) 0.0338(10) Uani 1 1 d . . . . .
C32 C 0.8972(4) 0.6921(3) 0.6732(2) 0.0313(10) Uani 1 1 d . . . . .
C33 C 0.7019(4) 0.7649(3) 0.6307(2) 0.0321(10) Uani 1 1 d . . . . .
C34 C 1.0174(5) 0.6600(3) 0.7905(3) 0.0366(11) Uani 1 1 d . . . . .
C35 C 1.0841(5) 0.5973(3) 0.8570(3) 0.0449(12) Uani 1 1 d . . . . .
H35 H 1.1422 0.5491 0.8589 0.054 Uiso 1 1 calc R U . . .
C36 C 1.0466(5) 0.6218(3) 0.9155(3) 0.0449(12) Uani 1 1 d . . . . .
H36 H 1.0716 0.5921 0.9658 0.054 Uiso 1 1 calc R U . . .
C37 C 0.9613(4) 0.7015(3) 0.8870(3) 0.0348(11) Uani 1 1 d . . . . .
C38 C 0.9102(4) 0.7509(3) 0.9301(3) 0.0363(11) Uani 1 1 d . . . . .
C39 C 0.8500(5) 0.9622(4) 1.1002(3) 0.0533(14) Uani 1 1 d . . . . .
C40 C 0.9431(7) 0.8714(5) 1.2176(4) 0.100(2) Uani 1 1 d . . . . .
H40A H 1.0313 0.9033 1.1990 0.150 Uiso 1 1 calc R U . . .
H40B H 0.9627 0.8099 1.2490 0.150 Uiso 1 1 calc R U . . .
H40C H 0.8814 0.8955 1.2483 0.150 Uiso 1 1 calc R U . . .
C41 C 0.6450(6) 1.0996(4) 1.0090(4) 0.0576(14) Uani 1 1 d . . . . .
C42 C 0.5449(8) 1.2427(5) 0.9693(5) 0.117(3) Uani 1 1 d . . . . .
H42A H 0.4480 1.2224 0.9853 0.175 Uiso 1 1 calc R U . . .
H42B H 0.5474 1.2988 0.9244 0.175 Uiso 1 1 calc R U . . .
H42C H 0.5806 1.2494 1.0110 0.175 Uiso 1 1 calc R U . . .
C43 C 0.6141(5) 1.0991(3) 0.7432(3) 0.0363(11) Uani 1 1 d . . . . .
C44 C 0.4768(5) 1.1237(3) 0.7641(3) 0.0560(14) Uani 1 1 d . . . . .
H44 H 0.4047 1.0819 0.7855 0.067 Uiso 1 1 calc R U . . .
C45 C 0.4467(6) 1.2110(4) 0.7529(4) 0.078(2) Uani 1 1 d . . . . .
H45 H 0.3543 1.2275 0.7665 0.093 Uiso 1 1 calc R U . . .
C46 C 0.5538(7) 1.2731(3) 0.7218(4) 0.0734(19) Uani 1 1 d . . . . .
H46 H 0.5344 1.3308 0.7163 0.088 Uiso 1 1 calc R U . . .
C47 C 0.6896(7) 1.2496(3) 0.6989(3) 0.0619(16) Uani 1 1 d . . . . .
H47 H 0.7610 1.2918 0.6760 0.074 Uiso 1 1 calc R U . . .
C48 C 0.7189(5) 1.1634(3) 0.7101(3) 0.0471(13) Uani 1 1 d . . . . .
H48 H 0.8109 1.1477 0.6951 0.056 Uiso 1 1 calc R U . . .
C49 C 0.7418(5) 0.7858(4) 0.4501(3) 0.0511(13) Uani 1 1 d . . . . .
C50 C 0.6492(5) 0.6372(4) 0.5143(3) 0.0475(12) Uani 1 1 d . . . . .
C51 C 0.9724(5) 0.6099(3) 0.5173(3) 0.0475(12) Uani 1 1 d . . . . .
C52 C 0.8552(6) 0.5089(3) 0.6449(3) 0.0495(13) Uani 1 1 d . . . . .
C53 C 0.9344(5) 0.7119(3) 1.0142(3) 0.0412(12) Uani 1 1 d . . . . .
C54 C 1.0628(6) 0.7187(4) 1.0379(3) 0.0701(18) Uani 1 1 d . . . . .
H54 H 1.1402 0.7453 1.0009 0.084 Uiso 1 1 calc R U . . .
C55 C 1.0776(8) 0.6863(5) 1.1168(4) 0.095(2) Uani 1 1 d . . . . .
H55 H 1.1647 0.6911 1.1321 0.114 Uiso 1 1 calc R U . . .
C56 C 0.9638(10) 0.6471(5) 1.1720(4) 0.094(2) Uani 1 1 d . . . . .
H56 H 0.9740 0.6267 1.2246 0.113 Uiso 1 1 calc R U . . .
C57 C 0.8364(9) 0.6380(4) 1.1506(4) 0.083(2) Uani 1 1 d . . . . .
H57 H 0.7600 0.6108 1.1882 0.100 Uiso 1 1 calc R U . . .
C58 C 0.8216(6) 0.6703(3) 1.0709(3) 0.0575(14) Uani 1 1 d . . . . .
H58 H 0.7351 0.6637 1.0560 0.069 Uiso 1 1 calc R U . . .
C59 C 0.9834(7) 0.9910(4) 0.6121(4) 0.088(2) Uani 1 1 d . . . . .
H59A H 0.9126 0.9882 0.5818 0.131 Uiso 1 1 calc R U . . .
H59B H 1.0743 1.0055 0.5804 0.131 Uiso 1 1 calc R U . . .
H59C H 0.9558 1.0358 0.6304 0.131 Uiso 1 1 calc R U . . .
C60 C 0.6458(9) 0.5850(6) 0.8676(5) 0.120(3) Uani 1 1 d . . . . .
H60 H 0.7335 0.6103 0.8328 0.144 Uiso 1 1 calc R U . A 1
C61 C 0.2720(7) 0.8418(5) 0.8003(4) 0.084(2) Uani 1 1 d . . . . .
H61A H 0.3573 0.8671 0.8040 0.126 Uiso 1 1 calc R U . . .
H61B H 0.2937 0.8148 0.7648 0.126 Uiso 1 1 calc R U . . .
H61C H 0.2366 0.7977 0.8508 0.126 Uiso 1 1 calc R U . . .
N1 N 0.7862(4) 0.8707(2) 0.8299(2) 0.0338(9) Uani 1 1 d . . . . .
N2 N 0.9408(4) 0.7223(2) 0.8116(2) 0.0358(9) Uani 1 1 d . . . . .
N3 N 0.7998(4) 0.7535(2) 0.6812(2) 0.0346(9) Uani 1 1 d . . . . .
N4 N 0.6472(4) 0.8997(2) 0.6953(2) 0.0344(9) Uani 1 1 d . . . . .
N5 N 0.8054(6) 0.8369(4) 0.3977(3) 0.0869(17) Uani 1 1 d . . . . .
N6 N 0.6413(5) 0.5725(3) 0.5093(3) 0.0724(15) Uani 1 1 d . . . . .
N7 N 0.9934(5) 0.6285(4) 0.4523(3) 0.0737(15) Uani 1 1 d . . . . .
N8 N 0.7860(6) 0.4492(3) 0.6822(3) 0.0818(16) Uani 1 1 d . . . . .
Cl1 Cl 0.5373(11) 0.6687(4) 0.8631(6) 0.196(4) Uani 0.651(14) 1 d . . P B 1
Cl2 Cl 0.6935(10) 0.5218(7) 0.9531(6) 0.249(6) Uani 0.651(14) 1 d . . P B 1
Cl3 Cl 0.574(2) 0.5190(7) 0.8332(6) 0.294(7) Uani 0.651(14) 1 d . . P B 1
Cl1A Cl 0.6704(19) 0.5130(10) 0.8340(13) 0.232(10) Uani 0.349(14) 1 d . . P B 2
Cl3A Cl 0.6672(15) 0.5548(16) 0.9580(6) 0.218(9) Uani 0.349(14) 1 d . . P B 2
Cl2A Cl 0.4811(15) 0.6360(12) 0.8508(10) 0.200(7) Uani 0.349(14) 1 d . . P B 2
O1 O 0.8737(4) 0.8797(3) 1.1520(2) 0.0705(11) Uani 1 1 d . . . . .
O2 O 0.8766(4) 1.0271(3) 1.1076(2) 0.0749(12) Uani 1 1 d . . . . .
O3 O 0.5954(4) 1.0848(3) 1.0741(3) 0.0800(13) Uani 1 1 d . . . . .
O4 O 0.6336(5) 1.1784(3) 0.9499(3) 0.0832(13) Uani 1 1 d . . . . .
O5 O 0.9943(3) 0.9075(2) 0.67680(19) 0.0545(9) Uani 1 1 d . . . . .
O6 O 0.1683(5) 0.9083(4) 0.7734(3) 0.0956(15) Uani 1 1 d . . . . .
H6A H 0.1595 0.9368 0.7995 0.143 Uiso 1 1 calc R U . . .
Zn1 Zn 0.81784(5) 0.82423(3) 0.74459(3) 0.03396(18) Uani 1 1 d . . . . .

loop_
_atom_site_aniso_label
_atom_site_aniso_U_11
_atom_site_aniso_U_22
_atom_site_aniso_U_33
_atom_site_aniso_U_23
_atom_site_aniso_U_13
_atom_site_aniso_U_12
C1 0.040(2) 0.037(2) 0.024(2) -0.016(2) -0.0041(19) 0.001(2)
C2 0.040(2) 0.035(2) 0.032(3) -0.017(2) -0.0055(19) -0.001(2)
C3 0.054(3) 0.044(3) 0.038(3) -0.021(2) -0.012(2) 0.002(2)
C4 0.045(3) 0.056(3) 0.037(3) -0.023(2) -0.004(2) -0.007(2)
C5 0.053(3) 0.046(3) 0.047(3) -0.032(3) -0.007(2) -0.001(2)
C6 0.053(3) 0.042(3) 0.050(3) -0.025(2) -0.012(2) 0.004(2)
C7 0.044(3) 0.034(2) 0.038(3) -0.022(2) -0.008(2) 0.002(2)
C8 0.038(2) 0.030(2) 0.029(2) -0.0148(19) -0.0076(19) -0.0006(19)
C9 0.037(2) 0.030(2) 0.036(3) -0.013(2) -0.007(2) 0.0008(19)
C10 0.050(3) 0.022(2) 0.029(2) -0.0094(19) -0.008(2) -0.0009(19)
C11 0.056(3) 0.024(2) 0.040(3) -0.012(2) -0.015(2) 0.009(2)
C12 0.047(3) 0.036(2) 0.038(3) -0.012(2) -0.018(2) 0.008(2)
C13 0.038(2) 0.030(2) 0.034(3) -0.013(2) -0.009(2) 0.0062(19)
C14 0.039(2) 0.029(2) 0.035(3) -0.013(2) -0.010(2) 0.0059(19)
C15 0.043(3) 0.029(2) 0.035(3) -0.012(2) -0.009(2) 0.000(2)
C16 0.046(3) 0.038(3) 0.043(3) -0.019(2) -0.015(2) 0.008(2)
C17 0.046(3) 0.051(3) 0.058(3) -0.020(3) -0.016(2) 0.001(2)
C18 0.052(3) 0.051(3) 0.058(4) -0.023(3) -0.025(3) 0.000(2)
C19 0.060(3) 0.044(3) 0.041(3) -0.023(2) -0.017(2) 0.000(2)
C20 0.046(3) 0.031(2) 0.034(3) -0.013(2) -0.009(2) 0.002(2)
C21 0.048(3) 0.043(3) 0.028(3) -0.022(2) -0.006(2) -0.003(2)
C22 0.043(3) 0.029(2) 0.029(3) -0.011(2) -0.0031(19) -0.004(2)
C23 0.043(3) 0.026(2) 0.032(3) -0.018(2) -0.0029(19) 0.0017(19)
C24 0.044(3) 0.034(2) 0.043(3) -0.025(2) -0.007(2) 0.003(2)
C25 0.042(3) 0.030(2) 0.043(3) -0.017(2) -0.002(2) 0.005(2)
C26 0.051(3) 0.045(3) 0.049(3) -0.030(3) -0.001(2) 0.003(2)
C27 0.052(3) 0.052(3) 0.057(4) -0.029(3) -0.001(3) 0.012(2)
C28 0.044(3) 0.048(3) 0.060(4) -0.022(3) -0.007(2) 0.014(2)
C29 0.040(3) 0.044(3) 0.045(3) -0.022(2) -0.010(2) 0.010(2)
C30 0.041(3) 0.027(2) 0.039(3) -0.014(2) -0.002(2) 0.0061(19)
C31 0.036(2) 0.028(2) 0.038(3) -0.014(2) -0.006(2) 0.0022(19)
C32 0.040(2) 0.027(2) 0.028(2) -0.0135(19) -0.0072(19) 0.0048(19)
C33 0.047(3) 0.025(2) 0.030(2) -0.0161(19) -0.008(2) 0.0003(19)
C34 0.046(3) 0.032(2) 0.029(3) -0.011(2) -0.006(2) 0.003(2)
C35 0.059(3) 0.036(3) 0.038(3) -0.015(2) -0.012(2) 0.014(2)
C36 0.060(3) 0.041(3) 0.033(3) -0.014(2) -0.018(2) 0.019(2)
C37 0.040(2) 0.030(2) 0.034(3) -0.012(2) -0.012(2) 0.0058(19)
C38 0.040(3) 0.035(2) 0.032(3) -0.013(2) -0.008(2) 0.004(2)
C39 0.043(3) 0.081(4) 0.048(3) -0.039(3) -0.004(2) -0.004(3)
C40 0.098(5) 0.153(7) 0.057(4) -0.044(4) -0.035(4) -0.001(5)
C41 0.057(3) 0.060(4) 0.073(4) -0.042(4) -0.018(3) 0.005(3)
C42 0.095(5) 0.094(5) 0.195(9) -0.097(6) -0.027(5) 0.040(4)
C43 0.047(3) 0.030(2) 0.038(3) -0.018(2) -0.018(2) 0.006(2)
C44 0.049(3) 0.043(3) 0.085(4) -0.036(3) -0.011(3) 0.008(2)
C45 0.063(4) 0.057(4) 0.131(6) -0.057(4) -0.025(4) 0.028(3)
C46 0.094(5) 0.031(3) 0.107(5) -0.037(3) -0.033(4) 0.012(3)
C47 0.078(4) 0.035(3) 0.077(4) -0.024(3) -0.020(3) -0.005(3)
C48 0.054(3) 0.039(3) 0.055(3) -0.024(2) -0.020(2) 0.004(2)
C49 0.053(3) 0.060(3) 0.038(3) -0.018(3) -0.007(2) -0.004(3)
C50 0.048(3) 0.059(3) 0.052(3) -0.038(3) -0.007(2) -0.001(3)
C51 0.048(3) 0.052(3) 0.057(4) -0.037(3) -0.006(3) 0.003(2)
C52 0.057(3) 0.032(3) 0.061(4) -0.022(3) -0.008(3) 0.003(2)
C53 0.054(3) 0.040(3) 0.030(3) -0.015(2) -0.009(2) 0.014(2)
C54 0.061(4) 0.110(5) 0.038(3) -0.031(3) -0.018(3) 0.016(3)
C55 0.086(5) 0.149(7) 0.055(4) -0.045(5) -0.038(4) 0.033(5)
C56 0.139(7) 0.090(5) 0.039(4) -0.015(4) -0.033(5) 0.036(5)
C57 0.127(6) 0.057(4) 0.042(4) -0.005(3) 0.010(4) 0.002(4)
C58 0.081(4) 0.044(3) 0.040(3) -0.012(3) -0.005(3) 0.005(3)
C59 0.102(5) 0.058(4) 0.078(5) -0.010(4) 0.007(4) -0.006(3)
C60 0.113(6) 0.116(7) 0.109(7) -0.030(6) 0.006(5) -0.019(5)
C61 0.082(5) 0.114(6) 0.070(5) -0.052(4) -0.005(4) -0.012(4)
N1 0.040(2) 0.032(2) 0.031(2) -0.0143(17) -0.0117(16) 0.0073(16)
N2 0.048(2) 0.035(2) 0.028(2) -0.0160(17) -0.0127(17) 0.0069(17)
N3 0.043(2) 0.0298(19) 0.040(2) -0.0205(17) -0.0177(17) 0.0114(17)
N4 0.047(2) 0.031(2) 0.029(2) -0.0142(17) -0.0137(17) 0.0034(16)
N5 0.094(4) 0.098(4) 0.047(3) -0.011(3) 0.001(3) -0.019(3)
N6 0.059(3) 0.083(4) 0.110(4) -0.075(3) -0.004(3) -0.003(3)
N7 0.071(3) 0.113(4) 0.052(3) -0.052(3) -0.002(3) 0.011(3)
N8 0.089(4) 0.046(3) 0.108(5) -0.030(3) -0.003(3) -0.016(3)
Cl1 0.173(6) 0.103(4) 0.254(8) -0.053(4) 0.073(6) 0.023(4)
Cl2 0.162(6) 0.242(7) 0.237(10) 0.024(6) -0.127(6) 0.012(5)
Cl3 0.486(19) 0.268(9) 0.223(9) -0.154(8) -0.189(11) 0.009(11)
Cl1A 0.238(14) 0.146(10) 0.33(2) -0.162(13) 0.114(15) -0.040(9)
Cl3A 0.148(9) 0.43(2) 0.077(6) -0.097(11) 0.017(6) -0.169(13)
Cl2A 0.170(10) 0.167(13) 0.238(13) -0.037(10) -0.123(10) 0.028(8)
O1 0.081(3) 0.092(3) 0.046(2) -0.033(2) -0.024(2) 0.005(2)
O2 0.086(3) 0.093(3) 0.070(3) -0.053(3) -0.013(2) -0.018(2)
O3 0.083(3) 0.102(3) 0.078(3) -0.066(3) 0.012(2) -0.003(2)
O4 0.102(3) 0.067(3) 0.098(4) -0.054(3) -0.021(3) 0.026(2)
O5 0.060(2) 0.047(2) 0.048(2) -0.0133(17) -0.0014(17) -0.0060(16)
O6 0.093(3) 0.119(4) 0.108(4) -0.075(3) -0.034(3) 0.009(3)
Zn1 0.0435(3) 0.0300(3) 0.0317(3) -0.0151(2) -0.0128(2) 0.0075(2)

loop_
_atom_type_symbol
_atom_type_description
_atom_type_scat_dispersion_real
_atom_type_scat_dispersion_imag
_atom_type_scat_source
C C 0.0033 0.0016 'International Tables Vol C Tables 4.2.6.8 and 6.1.1.4'
H H 0.0000 0.0000 'International Tables Vol C Tables 4.2.6.8 and 6.1.1.4'
N N 0.0061 0.0033 'International Tables Vol C Tables 4.2.6.8 and 6.1.1.4'
O O 0.0106 0.0060 'International Tables Vol C Tables 4.2.6.8 and 6.1.1.4'
Cl Cl 0.1484 0.1585 'International Tables Vol C Tables 4.2.6.8 and 6.1.1.4'
Zn Zn 0.2839 1.4301 'International Tables Vol C Tables 4.2.6.8 and 6.1.1.4'

loop_
_geom_angle_atom_site_label_1
_geom_angle_atom_site_label_2
_geom_angle_atom_site_label_3
_geom_angle
_geom_angle_site_symmetry_1
_geom_angle_site_symmetry_3
_geom_angle_publ_flag
N1 C1 C38 123.4(4) . . ?
N1 C1 C2 109.8(3) . . ?
C38 C1 C2 126.8(4) . . ?
C7 C2 C3 120.1(4) . . ?
C7 C2 C1 106.1(4) . . ?
C3 C2 C1 133.7(4) . . ?
C4 C3 C2 120.3(4) . . ?
C4 C3 H3 119.8 . . ?
C2 C3 H3 119.8 . . ?
C3 C4 C5 120.1(4) . . ?
C3 C4 C39 118.9(4) . . ?
C5 C4 C39 120.6(5) . . ?
C6 C5 C4 119.3(4) . . ?
C6 C5 C41 119.4(5) . . ?
C4 C5 C41 120.6(5) . . ?
C5 C6 C7 120.9(4) . . ?
C5 C6 H6 119.6 . . ?
C7 C6 H6 119.6 . . ?
C2 C7 C6 119.1(4) . . ?
C2 C7 C8 106.9(4) . . ?
C6 C7 C8 133.9(4) . . ?
N1 C8 C9 123.3(4) . . ?
N1 C8 C7 109.1(3) . . ?
C9 C8 C7 127.5(4) . . ?
C8 C9 C10 125.9(4) . . ?
C8 C9 C43 117.5(4) . . ?
C10 C9 C43 116.6(3) . . ?
N4 C10 C9 126.1(4) . . ?
N4 C10 C11 108.9(4) . . ?
C9 C10 C11 124.8(4) . . ?
C12 C11 C10 106.9(4) . . ?
C12 C11 H11 126.5 . . ?
C10 C11 H11 126.5 . . ?
C11 C12 C13 108.6(4) . . ?
C11 C12 H12 125.7 . . ?
C13 C12 H12 125.7 . . ?
N4 C13 C14 124.6(4) . . ?
N4 C13 C12 107.9(4) . . ?
C14 C13 C12 127.4(4) . . ?
C13 C14 C33 122.7(4) . . ?
C13 C14 C15 122.5(4) . . ?
C33 C14 C15 114.8(4) . . ?
C16 C15 C20 117.3(4) . . ?
C16 C15 C14 120.6(4) . . ?
C20 C15 C14 121.8(4) . . ?
C17 C16 C15 121.3(5) . . ?
C17 C16 H16 119.3 . . ?
C15 C16 H16 119.3 . . ?
C18 C17 C16 120.5(5) . . ?
C18 C17 H17 119.8 . . ?
C16 C17 H17 119.8 . . ?
C17 C18 C19 119.9(4) . . ?
C17 C18 H18 120.0 . . ?
C19 C18 H18 120.0 . . ?
C18 C19 C20 119.7(5) . . ?
C18 C19 H19 120.1 . . ?
C20 C19 H19 120.1 . . ?
C19 C20 C15 121.0(4) . . ?
C19 C20 C21 118.3(4) . . ?
C15 C20 C21 120.7(4) . . ?
C50 C21 C49 107.7(4) . . ?
C50 C21 C20 110.2(4) . . ?
C49 C21 C20 109.2(4) . . ?
C50 C21 C22 112.5(4) . . ?
C49 C21 C22 106.1(4) . . ?
C20 C21 C22 110.9(4) . . ?
C23 C22 C33 106.8(4) . . ?
C23 C22 C21 132.2(4) . . ?
C33 C22 C21 119.9(4) . . ?
C22 C23 C32 105.9(4) . . ?
C22 C23 C24 132.2(4) . . ?
C32 C23 C24 121.0(4) . . ?
C52 C24 C51 109.4(4) . . ?
C52 C24 C23 107.4(4) . . ?
C51 C24 C23 111.2(4) . . ?
C52 C24 C25 109.3(4) . . ?
C51 C24 C25 107.4(4) . . ?
C23 C24 C25 112.1(4) . . ?
C26 C25 C30 120.6(4) . . ?
C26 C25 C24 118.9(4) . . ?
C30 C25 C24 120.5(4) . . ?
C27 C26 C25 121.4(5) . . ?
C27 C26 H26 119.3 . . ?
C25 C26 H26 119.3 . . ?
C26 C27 C28 118.7(5) . . ?
C26 C27 H27 120.6 . . ?
C28 C27 H27 120.6 . . ?
C29 C28 C27 121.2(5) . . ?
C29 C28 H28 119.4 . . ?
C27 C28 H28 119.4 . . ?
C28 C29 C30 121.5(5) . . ?
C28 C29 H29 119.2 . . ?
C30 C29 H29 119.2 . . ?
C29 C30 C25 116.2(4) . . ?
C29 C30 C31 121.4(4) . . ?
C25 C30 C31 122.1(4) . . ?
C32 C31 C34 122.9(4) . . ?
C32 C31 C30 115.0(4) . . ?
C34 C31 C30 122.1(4) . . ?
N3 C32 C31 125.2(4) . . ?
N3 C32 C23 111.1(3) . . ?
C31 C32 C23 123.5(4) . . ?
N3 C33 C14 125.6(4) . . ?
N3 C33 C22 110.7(4) . . ?
C14 C33 C22 123.6(4) . . ?
N2 C34 C31 124.1(4) . . ?
N2 C34 C35 108.2(4) . . ?
C31 C34 C35 127.1(4) . . ?
C36 C35 C34 107.3(4) . . ?
C36 C35 H35 126.3 . . ?
C34 C35 H35 126.3 . . ?
C35 C36 C37 108.2(4) . . ?
C35 C36 H36 125.9 . . ?
C37 C36 H36 125.9 . . ?
N2 C37 C38 126.3(4) . . ?
N2 C37 C36 108.8(4) . . ?
C38 C37 C36 124.8(4) . . ?
C1 C38 C37 126.0(4) . . ?
C1 C38 C53 116.6(4) . . ?
C37 C38 C53 117.4(4) . . ?
O2 C39 O1 123.7(5) . . ?
O2 C39 C4 126.3(5) . . ?
O1 C39 C4 110.0(5) . . ?
O1 C40 H40A 109.5 . . ?
O1 C40 H40B 109.5 . . ?
H40A C40 H40B 109.5 . . ?
O1 C40 H40C 109.5 . . ?
H40A C40 H40C 109.5 . . ?
H40B C40 H40C 109.5 . . ?
O3 C41 O4 122.4(6) . . ?
O3 C41 C5 126.6(6) . . ?
O4 C41 C5 110.8(5) . . ?
O4 C42 H42A 109.5 . . ?
O4 C42 H42B 109.5 . . ?
H42A C42 H42B 109.5 . . ?
O4 C42 H42C 109.5 . . ?
H42A C42 H42C 109.5 . . ?
H42B C42 H42C 109.5 . . ?
C44 C43 C48 118.6(4) . . ?
C44 C43 C9 122.2(4) . . ?
C48 C43 C9 119.2(4) . . ?
C43 C44 C45 120.1(5) . . ?
C43 C44 H44 119.9 . . ?
C45 C44 H44 119.9 . . ?
C46 C45 C44 120.1(5) . . ?
C46 C45 H45 119.9 . . ?
C44 C45 H45 119.9 . . ?
C45 C46 C47 120.0(5) . . ?
C45 C46 H46 120.0 . . ?
C47 C46 H46 120.0 . . ?
C48 C47 C46 119.7(5) . . ?
C48 C47 H47 120.2 . . ?
C46 C47 H47 120.2 . . ?
C47 C48 C43 121.4(5) . . ?
C47 C48 H48 119.3 . . ?
C43 C48 H48 119.3 . . ?
N5 C49 C21 176.6(6) . . ?
N6 C50 C21 178.6(6) . . ?
N7 C51 C24 177.5(6) . . ?
N8 C52 C24 173.9(6) . . ?
C54 C53 C58 118.4(5) . . ?
C54 C53 C38 122.7(4) . . ?
C58 C53 C38 118.9(4) . . ?
C53 C54 C55 120.6(6) . . ?
C53 C54 H54 119.7 . . ?
C55 C54 H54 119.7 . . ?
C56 C55 C54 120.2(6) . . ?
C56 C55 H55 119.9 . . ?
C54 C55 H55 119.9 . . ?
C57 C56 C55 120.6(6) . . ?
C57 C56 H56 119.7 . . ?
C55 C56 H56 119.7 . . ?
C56 C57 C58 119.2(6) . . ?
C56 C57 H57 120.4 . . ?
C58 C57 H57 120.4 . . ?
C53 C58 C57 120.9(6) . . ?
C53 C58 H58 119.5 . . ?
C57 C58 H58 119.5 . . ?
O5 C59 H59A 109.5 . . ?
O5 C59 H59B 109.5 . . ?
H59A C59 H59B 109.5 . . ?
O5 C59 H59C 109.5 . . ?
H59A C59 H59C 109.5 . . ?
H59B C59 H59C 109.5 . . ?
Cl1A C60 Cl3A 118.1(12) . . ?
Cl2 C60 Cl1 115.7(8) . . ?
Cl1A C60 Cl2A 110.9(10) . . ?
Cl3A C60 Cl2A 109.0(11) . . ?
Cl2 C60 Cl3 108.3(8) . . ?
Cl1 C60 Cl3 111.2(7) . . ?
Cl2 C60 H60 107.1 . . ?
Cl1 C60 H60 107.1 . . ?
Cl3 C60 H60 107.1 . . ?
O6 C61 H61A 109.5 . . ?
O6 C61 H61B 109.5 . . ?
H61A C61 H61B 109.5 . . ?
O6 C61 H61C 109.5 . . ?
H61A C61 H61C 109.5 . . ?
H61B C61 H61C 109.5 . . ?
C1 N1 C8 108.1(3) . . ?
C1 N1 Zn1 127.4(3) . . ?
C8 N1 Zn1 124.1(3) . . ?
C37 N2 C34 107.3(3) . . ?
C37 N2 Zn1 125.9(3) . . ?
C34 N2 Zn1 126.7(3) . . ?
C32 N3 C33 105.5(3) . . ?
C32 N3 Zn1 125.5(3) . . ?
C33 N3 Zn1 128.5(3) . . ?
C10 N4 C13 107.6(3) . . ?
C10 N4 Zn1 121.5(3) . . ?
C13 N4 Zn1 129.2(3) . . ?
C39 O1 C40 115.9(5) . . ?
C41 O4 C42 114.7(6) . . ?
C59 O5 Zn1 125.1(3) . . ?
C61 O6 H6A 109.5 . . ?
N2 Zn1 N4 162.82(14) . . ?
N2 Zn1 N3 87.49(13) . . ?
N4 Zn1 N3 87.61(13) . . ?
N2 Zn1 N1 90.29(14) . . ?
N4 Zn1 N1 89.50(13) . . ?
N3 Zn1 N1 162.66(14) . . ?
N2 Zn1 O5 95.13(14) . . ?
N4 Zn1 O5 101.97(13) . . ?
N3 Zn1 O5 100.89(14) . . ?
N1 Zn1 O5 96.43(14) . . ?

loop_
_geom_bond_atom_site_label_1
_geom_bond_atom_site_label_2
_geom_bond_distance
_geom_bond_site_symmetry_2
_geom_bond_publ_flag
C1 N1 1.374(5) . ?
C1 C38 1.417(6) . ?
C1 C2 1.469(6) . ?
C2 C7 1.396(6) . ?
C2 C3 1.407(6) . ?
C3 C4 1.393(7) . ?
C3 H3 0.9300 . ?
C4 C5 1.411(6) . ?
C4 C39 1.511(7) . ?
C5 C6 1.391(7) . ?
C5 C41 1.507(7) . ?
C6 C7 1.418(6) . ?
C6 H6 0.9300 . ?
C7 C8 1.468(6) . ?
C8 N1 1.382(5) . ?
C8 C9 1.405(6) . ?
C9 C10 1.416(6) . ?
C9 C43 1.507(6) . ?
C10 N4 1.374(5) . ?
C10 C11 1.444(6) . ?
C11 C12 1.347(6) . ?
C11 H11 0.9300 . ?
C12 C13 1.439(6) . ?
C12 H12 0.9300 . ?
C13 N4 1.385(5) . ?
C13 C14 1.410(6) . ?
C14 C33 1.421(6) . ?
C14 C15 1.491(6) . ?
C15 C16 1.405(6) . ?
C15 C20 1.419(6) . ?
C16 C17 1.392(6) . ?
C16 H16 0.9300 . ?
C17 C18 1.390(7) . ?
C17 H17 0.9300 . ?
C18 C19 1.391(7) . ?
C18 H18 0.9300 . ?
C19 C20 1.407(6) . ?
C19 H19 0.9300 . ?
C20 C21 1.534(6) . ?
C21 C50 1.488(7) . ?
C21 C49 1.503(7) . ?
C21 C22 1.537(6) . ?
C22 C23 1.376(6) . ?
C22 C33 1.430(6) . ?
C23 C32 1.437(6) . ?
C23 C24 1.522(6) . ?
C24 C52 1.489(7) . ?
C24 C51 1.518(7) . ?
C24 C25 1.536(6) . ?
C25 C26 1.394(6) . ?
C25 C30 1.437(6) . ?
C26 C27 1.369(6) . ?
C26 H26 0.9300 . ?
C27 C28 1.400(7) . ?
C27 H27 0.9300 . ?
C28 C29 1.380(7) . ?
C28 H28 0.9300 . ?
C29 C30 1.409(6) . ?
C29 H29 0.9300 . ?
C30 C31 1.487(6) . ?
C31 C32 1.418(5) . ?
C31 C34 1.419(6) . ?
C32 N3 1.370(5) . ?
C33 N3 1.375(5) . ?
C34 N2 1.392(6) . ?
C34 C35 1.447(6) . ?
C35 C36 1.346(7) . ?
C35 H35 0.9300 . ?
C36 C37 1.434(6) . ?
C36 H36 0.9300 . ?
C37 N2 1.371(5) . ?
C37 C38 1.419(6) . ?
C38 C53 1.500(6) . ?
C39 O2 1.200(6) . ?
C39 O1 1.331(6) . ?
C40 O1 1.447(6) . ?
C40 H40A 0.9600 . ?
C40 H40B 0.9600 . ?
C40 H40C 0.9600 . ?
C41 O3 1.194(7) . ?
C41 O4 1.327(7) . ?
C42 O4 1.454(7) . ?
C42 H42A 0.9600 . ?
C42 H42B 0.9600 . ?
C42 H42C 0.9600 . ?
C43 C44 1.387(7) . ?
C43 C48 1.389(6) . ?
C44 C45 1.393(7) . ?
C44 H44 0.9300 . ?
C45 C46 1.380(8) . ?
C45 H45 0.9300 . ?
C46 C47 1.381(8) . ?
C46 H46 0.9300 . ?
C47 C48 1.374(6) . ?
C47 H47 0.9300 . ?
C48 H48 0.9300 . ?
C49 N5 1.125(6) . ?
C50 N6 1.133(6) . ?
C51 N7 1.137(6) . ?
C52 N8 1.132(6) . ?
C53 C54 1.380(7) . ?
C53 C58 1.390(7) . ?
C54 C55 1.393(8) . ?
C54 H54 0.9300 . ?
C55 C56 1.375(10) . ?
C55 H55 0.9300 . ?
C56 C57 1.362(10) . ?
C56 H56 0.9300 . ?
C57 C58 1.408(8) . ?
C57 H57 0.9300 . ?
C58 H58 0.9300 . ?
C59 O5 1.421(6) . ?
C59 H59A 0.9600 . ?
C59 H59B 0.9600 . ?
C59 H59C 0.9600 . ?
C60 Cl1A 1.580(17) . ?
C60 Cl3A 1.622(13) . ?
C60 Cl2 1.627(11) . ?
C60 Cl1 1.649(11) . ?
C60 Cl2A 1.718(15) . ?
C60 Cl3 1.725(13) . ?
C60 H60 0.9800 . ?
C61 O6 1.394(7) . ?
C61 H61A 0.9600 . ?
C61 H61B 0.9600 . ?
C61 H61C 0.9600 . ?
N1 Zn1 2.069(4) . ?
N2 Zn1 2.034(3) . ?
N3 Zn1 2.055(4) . ?
N4 Zn1 2.043(3) . ?
O5 Zn1 2.139(3) . ?
O6 H6A 0.8200 . ?

loop_
_geom_torsion_atom_site_label_1
_geom_torsion_atom_site_label_2
_geom_torsion_atom_site_label_3
_geom_torsion_atom_site_label_4
_geom_torsion
_geom_torsion_site_symmetry_1
_geom_torsion_site_symmetry_2
_geom_torsion_site_symmetry_3
_geom_torsion_site_symmetry_4
_geom_torsion_publ_flag
N1 C1 C2 C7 -0.6(5) . . . . ?
C38 C1 C2 C7 176.6(4) . . . . ?
N1 C1 C2 C3 -176.3(5) . . . . ?
C38 C1 C2 C3 0.9(8) . . . . ?
C7 C2 C3 C4 3.4(7) . . . . ?
C1 C2 C3 C4 178.6(4) . . . . ?
C2 C3 C4 C5 1.5(7) . . . . ?
C2 C3 C4 C39 -171.3(4) . . . . ?
C3 C4 C5 C6 -3.9(7) . . . . ?
C39 C4 C5 C6 168.7(4) . . . . ?
C3 C4 C5 C41 167.3(4) . . . . ?
C39 C4 C5 C41 -20.1(7) . . . . ?
C4 C5 C6 C7 1.6(7) . . . . ?
C41 C5 C6 C7 -169.7(4) . . . . ?
C3 C2 C7 C6 -5.7(7) . . . . ?
C1 C2 C7 C6 177.9(4) . . . . ?
C3 C2 C7 C8 177.8(4) . . . . ?
C1 C2 C7 C8 1.4(5) . . . . ?
C5 C6 C7 C2 3.2(7) . . . . ?
C5 C6 C7 C8 178.6(5) . . . . ?
C2 C7 C8 N1 -1.8(5) . . . . ?
C6 C7 C8 N1 -177.5(5) . . . . ?
C2 C7 C8 C9 174.5(4) . . . . ?
C6 C7 C8 C9 -1.2(8) . . . . ?
N1 C8 C9 C10 12.0(7) . . . . ?
C7 C8 C9 C10 -163.8(4) . . . . ?
N1 C8 C9 C43 -168.7(4) . . . . ?
C7 C8 C9 C43 15.5(7) . . . . ?
C8 C9 C10 N4 -7.1(7) . . . . ?
C43 C9 C10 N4 173.6(4) . . . . ?
C8 C9 C10 C11 167.8(4) . . . . ?
C43 C9 C10 C11 -11.5(7) . . . . ?
N4 C10 C11 C12 3.2(5) . . . . ?
C9 C10 C11 C12 -172.4(4) . . . . ?
C10 C11 C12 C13 -2.2(5) . . . . ?
C11 C12 C13 N4 0.6(5) . . . . ?
C11 C12 C13 C14 -175.1(4) . . . . ?
N4 C13 C14 C33 -17.6(7) . . . . ?
C12 C13 C14 C33 157.4(4) . . . . ?
N4 C13 C14 C15 161.7(4) . . . . ?
C12 C13 C14 C15 -23.2(7) . . . . ?
C13 C14 C15 C16 -26.0(6) . . . . ?
C33 C14 C15 C16 153.3(4) . . . . ?
C13 C14 C15 C20 160.1(4) . . . . ?
C33 C14 C15 C20 -20.5(6) . . . . ?
C20 C15 C16 C17 -4.6(6) . . . . ?
C14 C15 C16 C17 -178.7(4) . . . . ?
C15 C16 C17 C18 0.9(7) . . . . ?
C16 C17 C18 C19 2.1(7) . . . . ?
C17 C18 C19 C20 -1.3(7) . . . . ?
C18 C19 C20 C15 -2.6(7) . . . . ?
C18 C19 C20 C21 178.1(4) . . . . ?
C16 C15 C20 C19 5.4(6) . . . . ?
C14 C15 C20 C19 179.4(4) . . . . ?
C16 C15 C20 C21 -175.3(4) . . . . ?
C14 C15 C20 C21 -1.3(6) . . . . ?
C19 C20 C21 C50 -31.5(5) . . . . ?
C15 C20 C21 C50 149.3(4) . . . . ?
C19 C20 C21 C49 86.6(5) . . . . ?
C15 C20 C21 C49 -92.6(5) . . . . ?
C19 C20 C21 C22 -156.8(4) . . . . ?
C15 C20 C21 C22 23.9(5) . . . . ?
C50 C21 C22 C23 43.2(6) . . . . ?
C49 C21 C22 C23 -74.3(6) . . . . ?
C20 C21 C22 C23 167.3(4) . . . . ?
C50 C21 C22 C33 -150.5(4) . . . . ?
C49 C21 C22 C33 91.9(5) . . . . ?
C20 C21 C22 C33 -26.5(5) . . . . ?
C33 C22 C23 C32 2.1(5) . . . . ?
C21 C22 C23 C32 169.6(4) . . . . ?
C33 C22 C23 C24 171.2(4) . . . . ?
C21 C22 C23 C24 -21.2(8) . . . . ?
C22 C23 C24 C52 -67.6(6) . . . . ?
C32 C23 C24 C52 100.2(5) . . . . ?
C22 C23 C24 C51 52.0(6) . . . . ?
C32 C23 C24 C51 -140.2(4) . . . . ?
C22 C23 C24 C25 172.3(4) . . . . ?
C32 C23 C24 C25 -19.9(6) . . . . ?
C52 C24 C25 C26 79.9(5) . . . . ?
C51 C24 C25 C26 -38.7(5) . . . . ?
C23 C24 C25 C26 -161.2(4) . . . . ?
C52 C24 C25 C30 -100.9(5) . . . . ?
C51 C24 C25 C30 140.5(4) . . . . ?
C23 C24 C25 C30 18.1(6) . . . . ?
C30 C25 C26 C27 -3.3(7) . . . . ?
C24 C25 C26 C27 175.9(4) . . . . ?
C25 C26 C27 C28 -1.4(7) . . . . ?
C26 C27 C28 C29 3.1(7) . . . . ?
C27 C28 C29 C30 0.0(7) . . . . ?
C28 C29 C30 C25 -4.6(6) . . . . ?
C28 C29 C30 C31 -178.6(4) . . . . ?
C26 C25 C30 C29 6.2(6) . . . . ?
C24 C25 C30 C29 -173.0(4) . . . . ?
C26 C25 C30 C31 -179.8(4) . . . . ?
C24 C25 C30 C31 1.0(6) . . . . ?
C29 C30 C31 C32 154.2(4) . . . . ?
C25 C30 C31 C32 -19.5(6) . . . . ?
C29 C30 C31 C34 -27.5(6) . . . . ?
C25 C30 C31 C34 158.8(4) . . . . ?
C34 C31 C32 N3 13.7(7) . . . . ?
C30 C31 C32 N3 -168.0(4) . . . . ?
C34 C31 C32 C23 -160.3(4) . . . . ?
C30 C31 C32 C23 18.1(6) . . . . ?
C22 C23 C32 N3 -2.0(5) . . . . ?
C24 C23 C32 N3 -172.7(4) . . . . ?
C22 C23 C32 C31 172.7(4) . . . . ?
C24 C23 C32 C31 2.0(6) . . . . ?
C13 C14 C33 N3 14.0(7) . . . . ?
C15 C14 C33 N3 -165.3(4) . . . . ?
C13 C14 C33 C22 -162.7(4) . . . . ?
C15 C14 C33 C22 18.0(6) . . . . ?
C23 C22 C33 N3 -1.5(5) . . . . ?
C21 C22 C33 N3 -170.9(4) . . . . ?
C23 C22 C33 C14 175.6(4) . . . . ?
C21 C22 C33 C14 6.2(6) . . . . ?
C32 C31 C34 N2 -18.0(7) . . . . ?
C30 C31 C34 N2 163.8(4) . . . . ?
C32 C31 C34 C35 151.5(5) . . . . ?
C30 C31 C34 C35 -26.7(7) . . . . ?
N2 C34 C35 C36 0.5(5) . . . . ?
C31 C34 C35 C36 -170.3(4) . . . . ?
C34 C35 C36 C37 -2.3(5) . . . . ?
C35 C36 C37 N2 3.4(5) . . . . ?
C35 C36 C37 C38 -175.3(4) . . . . ?
N1 C1 C38 C37 9.0(7) . . . . ?
C2 C1 C38 C37 -167.8(4) . . . . ?
N1 C1 C38 C53 -169.7(4) . . . . ?
C2 C1 C38 C53 13.5(6) . . . . ?
N2 C37 C38 C1 -3.8(7) . . . . ?
C36 C37 C38 C1 174.7(4) . . . . ?
N2 C37 C38 C53 175.0(4) . . . . ?
C36 C37 C38 C53 -6.6(7) . . . . ?
C3 C4 C39 O2 146.8(6) . . . . ?
C5 C4 C39 O2 -25.9(8) . . . . ?
C3 C4 C39 O1 -29.3(6) . . . . ?
C5 C4 C39 O1 158.0(4) . . . . ?
C6 C5 C41 O3 139.3(6) . . . . ?
C4 C5 C41 O3 -31.9(8) . . . . ?
C6 C5 C41 O4 -36.4(6) . . . . ?
C4 C5 C41 O4 152.4(5) . . . . ?
C8 C9 C43 C44 -100.9(5) . . . . ?
C10 C9 C43 C44 78.4(6) . . . . ?
C8 C9 C43 C48 79.4(6) . . . . ?
C10 C9 C43 C48 -101.2(5) . . . . ?
C48 C43 C44 C45 -1.1(8) . . . . ?
C9 C43 C44 C45 179.3(5) . . . . ?
C43 C44 C45 C46 -0.6(9) . . . . ?
C44 C45 C46 C47 2.5(10) . . . . ?
C45 C46 C47 C48 -2.6(9) . . . . ?
C46 C47 C48 C43 0.8(8) . . . . ?
C44 C43 C48 C47 1.0(7) . . . . ?
C9 C43 C48 C47 -179.3(4) . . . . ?
C1 C38 C53 C54 -99.8(6) . . . . ?
C37 C38 C53 C54 81.4(6) . . . . ?
C1 C38 C53 C58 77.6(6) . . . . ?
C37 C38 C53 C58 -101.3(5) . . . . ?
C58 C53 C54 C55 -1.3(9) . . . . ?
C38 C53 C54 C55 176.0(6) . . . . ?
C53 C54 C55 C56 -0.2(11) . . . . ?
C54 C55 C56 C57 1.3(12) . . . . ?
C55 C56 C57 C58 -0.9(11) . . . . ?
C54 C53 C58 C57 1.7(8) . . . . ?
C38 C53 C58 C57 -175.7(5) . . . . ?
C56 C57 C58 C53 -0.7(9) . . . . ?
C38 C1 N1 C8 -177.8(4) . . . . ?
C2 C1 N1 C8 -0.5(5) . . . . ?
C38 C1 N1 Zn1 -4.7(6) . . . . ?
C2 C1 N1 Zn1 172.6(3) . . . . ?
C9 C8 N1 C1 -175.1(4) . . . . ?
C7 C8 N1 C1 1.4(5) . . . . ?
C9 C8 N1 Zn1 11.5(6) . . . . ?
C7 C8 N1 Zn1 -172.0(3) . . . . ?
C38 C37 N2 C34 175.7(4) . . . . ?
C36 C37 N2 C34 -3.0(5) . . . . ?
C38 C37 N2 Zn1 -5.4(6) . . . . ?
C36 C37 N2 Zn1 176.0(3) . . . . ?
C31 C34 N2 C37 172.7(4) . . . . ?
C35 C34 N2 C37 1.6(5) . . . . ?
C31 C34 N2 Zn1 -6.2(6) . . . . ?
C35 C34 N2 Zn1 -177.4(3) . . . . ?
C31 C32 N3 C33 -173.6(4) . . . . ?
C23 C32 N3 C33 1.0(5) . . . . ?
C31 C32 N3 Zn1 14.2(6) . . . . ?
C23 C32 N3 Zn1 -171.2(3) . . . . ?
C14 C33 N3 C32 -176.8(4) . . . . ?
C22 C33 N3 C32 0.3(5) . . . . ?
C14 C33 N3 Zn1 -4.8(6) . . . . ?
C22 C33 N3 Zn1 172.3(3) . . . . ?
C9 C10 N4 C13 172.8(4) . . . . ?
C11 C10 N4 C13 -2.8(5) . . . . ?
C9 C10 N4 Zn1 -20.6(6) . . . . ?
C11 C10 N4 Zn1 163.9(3) . . . . ?
C14 C13 N4 C10 177.2(4) . . . . ?
C12 C13 N4 C10 1.4(5) . . . . ?
C14 C13 N4 Zn1 12.0(6) . . . . ?
C12 C13 N4 Zn1 -163.9(3) . . . . ?
O2 C39 O1 C40 -3.6(8) . . . . ?
C4 C39 O1 C40 172.6(5) . . . . ?
O3 C41 O4 C42 -5.6(8) . . . . ?
C5 C41 O4 C42 170.4(5) . . . . ?
